data_7152468
loop_
_publ_author_name
'Kaufmann, Lena'
'Dzyuba, Egor V.'
'Malberg, Friedrich'
'L\"ow, Nora L'
'Groschke, Matthias'
'Brusilowskij, Boris'
'Huuskonen, Juhani'
'Rissanen, Kari'
'Kirchner, Barbara'
'Schalley, Christoph A.'

_publ_section_title
;
 Substituent effects on axle binding in amide pseudorotaxanes: comparison
 of NMR titration and ITC data with DFT calculations.
;
_journal_issue 30
_journal_name_full 'Organic &amp; biomolecular chemistry'
_journal_page_first 5954
_journal_page_last 5964
_journal_paper_doi 10.1039/c2ob25196e
_journal_volume 10
_journal_year 2012
_chemical_formula_moiety 'C68 H80 N4 O4, C18 H20 N2 O2, 2(C H Cl3)'
_chemical_formula_sum 'C88 H102 Cl6 N6 O6'
_chemical_formula_weight 1552.46
_chemical_name_common 'Compound X'
_chemical_name_systematic
;
?
;
_space_group_IT_number 15
_symmetry_cell_setting monoclinic
_symmetry_space_group_name_Hall '-C 2yc'
_symmetry_space_group_name_H-M 'C 1 2/c 1'
_atom_sites_solution_hydrogens geom
_atom_sites_solution_primary direct
_atom_sites_solution_secondary difmap
_audit_creation_date 2011-11-03T08:35:05-00:00
_audit_creation_method 'WinGX routine CIF_UPDATE'
_cell_angle_alpha 90
_cell_angle_beta 126.21(3)
_cell_angle_gamma 90
_cell_formula_units_Z 4
_cell_length_a 25.976(5)
_cell_length_b 19.610(4)
_cell_length_c 19.930(4)
_cell_measurement_reflns_used 20775
_cell_measurement_temperature 123(2)
_cell_measurement_theta_max 27.45
_cell_measurement_theta_min 3.94
_cell_volume 8191(4)
_computing_cell_refinement 'HKL Scalepack (Otwinowski & Minor 1997)'
_computing_data_collection 'Collect (Bruker AXS BV, 1997-2004)'
_computing_data_reduction 'HKL Denzo and Scalepack (Otwinowski & Minor 1997)'
_computing_structure_refinement 'SHELXL-97 (Sheldrick, 2008)'
_diffrn_ambient_temperature 123(2)
_diffrn_detector_area_resol_mean 9
_diffrn_measured_fraction_theta_full 0.991
_diffrn_measured_fraction_theta_max 0.991
_diffrn_measurement_device '95mm CCD camera on \k-goniostat'
_diffrn_measurement_device_type KappaCCD
_diffrn_measurement_method CCD
_diffrn_orient_matrix_type 'by Bruker AXS Collect from scalepack cell'
_diffrn_orient_matrix_UB_11 0.004048
_diffrn_orient_matrix_UB_12 -0.0577389
_diffrn_orient_matrix_UB_13 0.0072101
_diffrn_orient_matrix_UB_21 -0.0633976
_diffrn_orient_matrix_UB_22 -0.0170981
_diffrn_orient_matrix_UB_23 0.0008935
_diffrn_orient_matrix_UB_31 -0.034676
_diffrn_orient_matrix_UB_32 -0.0353644
_diffrn_orient_matrix_UB_33 -0.0617634
_diffrn_radiation_monochromator graphite
_diffrn_radiation_type MoK\a
_diffrn_radiation_wavelength 0.71073
_diffrn_reflns_av_R_equivalents 0.1122
_diffrn_reflns_av_unetI/netI 0.0712
_diffrn_reflns_limit_h_max 30
_diffrn_reflns_limit_h_min -30
_diffrn_reflns_limit_k_max 23
_diffrn_reflns_limit_k_min -23
_diffrn_reflns_limit_l_max 22
_diffrn_reflns_limit_l_min -23
_diffrn_reflns_number 54437
_diffrn_reflns_theta_full 25
_diffrn_reflns_theta_max 25
_diffrn_reflns_theta_min 3.94
_exptl_absorpt_coefficient_mu 0.266
_exptl_absorpt_correction_type none
_exptl_crystal_colour colorless
_exptl_crystal_density_diffrn 1.259
_exptl_crystal_density_method 'not measured'
_exptl_crystal_description block
_exptl_crystal_F_000 3288
_exptl_crystal_size_max 0.35
_exptl_crystal_size_mid 0.15
_exptl_crystal_size_min 0.1
_refine_diff_density_max 0.38
_refine_diff_density_min -0.478
_refine_diff_density_rms 0.053
_refine_ls_extinction_method none
_refine_ls_goodness_of_fit_ref 1.046
_refine_ls_hydrogen_treatment constr
_refine_ls_matrix_type full
_refine_ls_number_parameters 480
_refine_ls_number_reflns 7156
_refine_ls_number_restraints 0
_refine_ls_restrained_S_all 1.046
_refine_ls_R_factor_all 0.1135
_refine_ls_R_factor_gt 0.0695
_refine_ls_shift/su_max 0
_refine_ls_shift/su_mean 0
_refine_ls_structure_factor_coef Fsqd
_refine_ls_weighting_details 'calc w=1/[\s^2^(Fo^2^)+(0.0674P)^2^+16.6562P] where P=(Fo^2^+2Fc^2^)/3'
_refine_ls_weighting_scheme calc
_refine_ls_wR_factor_gt 0.1553
_refine_ls_wR_factor_ref 0.1742
_reflns_number_gt 4611
_reflns_number_total 7156
_reflns_threshold_expression >2\s(I)
_cod_data_source_file c2ob25196e.txt
_cod_data_source_block 8@1b
_cod_original_cell_volume 8191(3)
_cod_original_sg_symbol_H-M 'C 2/c'
_cod_database_code 7152468

loop_
_symmetry_equiv_pos_as_xyz
'x, y, z'
'-x, y, -z+1/2'
'x+1/2, y+1/2, z'
'-x+1/2, y+1/2, -z+1/2'
'-x, -y, -z'
'x, -y, z-1/2'
'-x+1/2, -y+1/2, -z'
'x+1/2, -y+1/2, z-1/2'

loop_
_atom_site_label
_atom_site_type_symbol
_atom_site_fract_x
_atom_site_fract_y
_atom_site_fract_z
_atom_site_U_iso_or_equiv
_atom_site_adp_type
_atom_site_occupancy
_atom_site_symmetry_multiplicity
_atom_site_calc_flag
_atom_site_refinement_flags
Cl3 Cl -0.41535(6) 0.71322(6) -0.37971(7) 0.0667(4) Uani 1 1 d .
Cl1 Cl -0.38872(6) 0.59502(6) -0.27901(8) 0.0688(4) Uani 1 1 d .
Cl2 Cl -0.43767(8) 0.71767(12) -0.25496(10) 0.1190(7) Uani 1 1 d .
O2 O -0.26662(12) 0.68061(12) -0.09818(17) 0.0417(6) Uani 1 1 d .
O48 O -0.14715(14) 0.46694(14) -0.09792(18) 0.0524(7) Uani 1 1 d .
O1 O -0.19597(13) 0.36018(14) 0.09567(18) 0.0520(7) Uani 1 1 d .
N8 N -0.20335(14) 0.60722(15) -0.10689(19) 0.0372(7) Uani 1 1 d .
H8 H -0.1937 0.5639 -0.1049 0.045 Uiso 1 1 calc R
C11 C -0.15040(16) 0.69354(17) -0.2212(2) 0.0337(8) Uani 1 1 d .
H11 H -0.158 0.6909 -0.2739 0.04 Uiso 1 1 calc R
C5 C -0.33660(16) 0.51728(17) -0.0325(2) 0.0309(8) Uani 1 1 d .
N22 N -0.16944(14) 0.37579(15) 0.00716(19) 0.0368(7) Uani 1 1 d .
H22 H -0.1837 0.3913 -0.0424 0.044 Uiso 1 1 calc R
C14 C -0.13051(16) 0.70284(17) -0.0677(2) 0.0329(8) Uani 1 1 d .
C6 C -0.29773(17) 0.46060(18) 0.0004(2) 0.0340(8) Uani 1 1 d .
H6 H -0.3081 0.425 0.0228 0.041 Uiso 1 1 calc R
C17 C -0.05884(16) 0.22974(17) 0.0690(2) 0.0338(8) Uani 1 1 d .
H17 H -0.0601 0.1838 0.0529 0.041 Uiso 1 1 calc R
C10 C -0.18410(16) 0.65017(17) -0.2039(2) 0.0341(8) Uani 1 1 d .
C19 C -0.11323(17) 0.33388(18) 0.0513(2) 0.0358(8) Uani 1 1 d .
C34 C 0.09132(17) 0.21136(18) 0.2706(2) 0.0351(8) Uani 1 1 d .
H34A H 0.1008 0.2575 0.2955 0.042 Uiso 1 1 calc R
H34B H 0.0589 0.1905 0.2755 0.042 Uiso 1 1 calc R
C4 C -0.31840(16) 0.57000(17) -0.0624(2) 0.0329(8) Uani 1 1 d .
H4 H -0.3439 0.61 -0.0848 0.039 Uiso 1 1 calc R
C38 C -0.15647(17) 0.40546(18) -0.2070(2) 0.0390(9) Uani 1 1 d .
C13 C -0.09762(16) 0.74439(17) -0.0870(2) 0.0321(8) Uani 1 1 d .
H13 H -0.0682 0.7768 -0.0471 0.039 Uiso 1 1 calc R
C16 C -0.00047(16) 0.25762(17) 0.1327(2) 0.0310(8) Uani 1 1 d .
C30 C 0.05309(16) 0.14463(16) 0.1433(2) 0.0322(8) Uani 1 1 d .
H30A H 0.0209 0.1213 0.1466 0.039 Uiso 1 1 calc R
H30B H 0.0362 0.1469 0.084 0.039 Uiso 1 1 calc R
C26 C -0.4101(2) 0.59578(19) -0.0236(3) 0.0472(10) Uani 1 1 d .
H26A H -0.3758 0.6083 0.0338 0.071 Uiso 1 1 calc R
H26B H -0.4511 0.5978 -0.0318 0.071 Uiso 1 1 calc R
H26C H -0.4106 0.6276 -0.0619 0.071 Uiso 1 1 calc R
C9 C -0.17311(16) 0.65509(17) -0.1270(2) 0.0320(8) Uani 1 1 d .
C12 C -0.10611(16) 0.74036(16) -0.1629(2) 0.0309(8) Uani 1 1 d .
N45 N -0.05472(15) 0.43371(17) -0.0766(2) 0.0464(8) Uani 1 1 d .
C31 C 0.11448(18) 0.10300(18) 0.1907(2) 0.0384(8) Uani 1 1 d .
H31A H 0.1459 0.1246 0.1845 0.046 Uiso 1 1 calc R
H31B H 0.1055 0.0566 0.1667 0.046 Uiso 1 1 calc R
C18 C -0.11577(17) 0.26703(18) 0.0277(2) 0.0359(8) Uani 1 1 d .
C20 C -0.05623(18) 0.36351(18) 0.1160(2) 0.0368(8) Uani 1 1 d .
C36 C -0.05498(19) 0.4358(2) 0.1424(3) 0.0469(10) Uani 1 1 d .
H36A H -0.0831 0.4641 0.093 0.07 Uiso 1 1 calc R
H36B H -0.0113 0.4535 0.1736 0.07 Uiso 1 1 calc R
H36C H -0.0697 0.4369 0.1777 0.07 Uiso 1 1 calc R
C15 C 0.06301(16) 0.21818(17) 0.1777(2) 0.0319(8) Uani 1 1 d .
C3 C -0.26391(16) 0.56479(17) -0.0599(2) 0.0324(8) Uani 1 1 d .
C35 C -0.17783(18) 0.2350(2) -0.0395(3) 0.0469(10) Uani 1 1 d .
H35A H -0.1705 0.1877 -0.0476 0.07 Uiso 1 1 calc R
H35B H -0.1967 0.2604 -0.0914 0.07 Uiso 1 1 calc R
H35C H -0.207 0.2359 -0.0236 0.07 Uiso 1 1 calc R
C1 C -0.24368(16) 0.45401(17) 0.0019(2) 0.0328(8) Uani 1 1 d .
C44 C -0.11904(19) 0.43755(18) -0.1231(2) 0.0399(9) Uani 1 1 d .
C28 C -0.11964(18) 0.70964(19) 0.0150(2) 0.0397(9) Uani 1 1 d .
H28A H -0.0883 0.7457 0.0476 0.06 Uiso 1 1 calc R
H28B H -0.1036 0.6664 0.0453 0.06 Uiso 1 1 calc R
H28C H -0.16 0.7213 0.0061 0.06 Uiso 1 1 calc R
C7 C -0.24562(16) 0.62300(18) -0.0906(2) 0.0335(8) Uani 1 1 d .
C47 C -0.0166(2) 0.4703(2) 0.0022(3) 0.0576(11) Uani 1 1 d .
H47A H 0.0155 0.4388 0.0463 0.069 Uiso 1 1 calc R
H47B H -0.0446 0.4861 0.0175 0.069 Uiso 1 1 calc R
C32 C 0.14279(19) 0.09802(19) 0.2828(2) 0.0432(9) Uani 1 1 d .
H32A H 0.1139 0.0711 0.2896 0.052 Uiso 1 1 calc R
H32B H 0.1843 0.0741 0.3127 0.052 Uiso 1 1 calc R
C25 C -0.4002(2) 0.4740(2) 0.0188(3) 0.0480(10) Uani 1 1 d .
H25A H -0.3655 0.4856 0.0765 0.072 Uiso 1 1 calc R
H25B H -0.3947 0.427 0.0073 0.072 Uiso 1 1 calc R
H25C H -0.4412 0.4782 0.0105 0.072 Uiso 1 1 calc R
C29 C -0.23046(19) 0.59874(19) -0.2680(2) 0.0423(9) Uani 1 1 d .
H29A H -0.2319 0.6032 -0.3181 0.063 Uiso 1 1 calc R
H29B H -0.273 0.607 -0.2822 0.063 Uiso 1 1 calc R
H29C H -0.2165 0.5526 -0.2454 0.063 Uiso 1 1 calc R
C2 C -0.22657(17) 0.50670(17) -0.0274(2) 0.0335(8) Uani 1 1 d .
H2 H -0.1891 0.503 -0.0251 0.04 Uiso 1 1 calc R
C23 C -0.20134(17) 0.39217(18) 0.0400(2) 0.0352(8) Uani 1 1 d .
C21 C -0.00034(17) 0.32501(18) 0.1559(2) 0.0371(8) Uani 1 1 d .
H21 H 0.0388 0.345 0.1998 0.045 Uiso 1 1 calc R
C33 C 0.15230(17) 0.16831(18) 0.3204(2) 0.0381(9) Uani 1 1 d .
H33A H 0.1867 0.1922 0.3223 0.046 Uiso 1 1 calc R
H33B H 0.1659 0.1634 0.3782 0.046 Uiso 1 1 calc R
C43 C -0.1470(2) 0.4242(2) -0.2660(3) 0.0581(12) Uani 1 1 d .
H43 H -0.1167 0.4585 -0.2537 0.07 Uiso 1 1 calc R
C27 C -0.45330(19) 0.5049(2) -0.1310(3) 0.0540(11) Uani 1 1 d .
H27A H -0.4941 0.5082 -0.1387 0.081 Uiso 1 1 calc R
H27B H -0.4474 0.4583 -0.1429 0.081 Uiso 1 1 calc R
H27C H -0.4532 0.5367 -0.1689 0.081 Uiso 1 1 calc R
C24 C -0.39884(17) 0.52323(18) -0.0409(2) 0.0368(8) Uani 1 1 d .
C46 C -0.0191(2) 0.3901(2) -0.0949(3) 0.0591(12) Uani 1 1 d .
H46A H -0.0485 0.3585 -0.1399 0.089 Uiso 1 1 calc R
H46B H 0.0128 0.364 -0.0451 0.089 Uiso 1 1 calc R
H46C H 0.0024 0.4183 -0.1121 0.089 Uiso 1 1 calc R
C39 C -0.2021(2) 0.3564(2) -0.2267(3) 0.0545(11) Uani 1 1 d .
H39 H -0.2101 0.3443 -0.1875 0.065 Uiso 1 1 calc R
C41 C -0.2259(3) 0.3427(2) -0.3614(3) 0.0717(15) Uani 1 1 d .
H41 H -0.249 0.3209 -0.4141 0.086 Uiso 1 1 calc R
C40 C -0.2358(2) 0.3252(2) -0.3044(3) 0.0631(13) Uani 1 1 d .
H40 H -0.2663 0.2909 -0.3175 0.076 Uiso 1 1 calc R
C42 C -0.1818(3) 0.3929(3) -0.3424(3) 0.0792(16) Uani 1 1 d .
H42 H -0.1754 0.4059 -0.3829 0.095 Uiso 1 1 calc R
C37 C -0.3894(2) 0.6852(2) -0.2806(3) 0.0522(10) Uani 1 1 d .
H37 H -0.3448 0.7019 -0.2389 0.063 Uiso 1 1 calc R

loop_
_atom_site_aniso_label
_atom_site_aniso_U_11
_atom_site_aniso_U_22
_atom_site_aniso_U_33
_atom_site_aniso_U_23
_atom_site_aniso_U_13
_atom_site_aniso_U_12
Cl3 0.0702(8) 0.0693(8) 0.0515(7) 0.0064(6) 0.0309(6) 0.0004(6)
Cl1 0.0623(8) 0.0620(7) 0.0613(7) 0.0018(6) 0.0250(6) -0.0168(6)
Cl2 0.0979(12) 0.192(2) 0.0851(11) 0.0195(11) 0.0640(10) 0.0655(13)
O2 0.0390(15) 0.0315(14) 0.0566(17) 0.0070(12) 0.0293(14) 0.0064(12)
O48 0.0674(19) 0.0441(16) 0.0619(18) 0.0014(13) 0.0470(17) 0.0050(14)
O1 0.0519(18) 0.0552(17) 0.0615(18) 0.0254(15) 0.0405(16) 0.0200(14)
N8 0.0392(18) 0.0293(15) 0.0475(19) 0.0025(14) 0.0281(16) 0.0003(13)
C11 0.033(2) 0.0341(19) 0.036(2) 0.0019(16) 0.0214(18) 0.0008(16)
C5 0.0293(19) 0.0344(19) 0.0296(18) -0.0025(15) 0.0177(17) -0.0009(15)
N22 0.0346(17) 0.0374(17) 0.0382(17) 0.0082(13) 0.0214(15) 0.0096(14)
C14 0.0282(19) 0.0314(19) 0.036(2) 0.0057(15) 0.0174(17) 0.0051(15)
C6 0.035(2) 0.0323(19) 0.0336(19) 0.0024(15) 0.0194(17) -0.0022(16)
C17 0.033(2) 0.0283(18) 0.038(2) 0.0017(15) 0.0198(18) 0.0014(15)
C10 0.0306(19) 0.0293(18) 0.040(2) 0.0000(16) 0.0196(18) 0.0003(15)
C19 0.034(2) 0.036(2) 0.039(2) 0.0072(16) 0.0225(19) 0.0071(16)
C34 0.035(2) 0.0355(19) 0.037(2) 0.0003(16) 0.0229(18) 0.0007(16)
C4 0.0293(19) 0.0308(18) 0.036(2) -0.0005(15) 0.0182(17) 0.0021(15)
C38 0.033(2) 0.0344(19) 0.042(2) -0.0004(17) 0.0177(18) 0.0018(16)
C13 0.0300(19) 0.0262(17) 0.037(2) 0.0005(15) 0.0184(17) 0.0013(15)
C16 0.0284(19) 0.0294(18) 0.0350(19) 0.0045(15) 0.0187(17) 0.0034(15)
C30 0.0313(19) 0.0283(18) 0.037(2) 0.0039(15) 0.0206(17) 0.0009(15)
C26 0.049(2) 0.034(2) 0.076(3) 0.0005(19) 0.046(2) 0.0056(18)
C9 0.0295(19) 0.0278(17) 0.039(2) 0.0063(15) 0.0205(17) 0.0018(15)
C12 0.0297(19) 0.0258(17) 0.037(2) 0.0032(15) 0.0198(17) 0.0025(15)
N45 0.040(2) 0.0469(19) 0.0436(19) -0.0112(15) 0.0201(17) -0.0057(15)
C31 0.041(2) 0.0329(19) 0.041(2) 0.0021(16) 0.0243(19) 0.0023(17)
C18 0.034(2) 0.035(2) 0.039(2) 0.0057(16) 0.0217(18) 0.0019(16)
C20 0.041(2) 0.0331(19) 0.039(2) 0.0019(16) 0.0247(19) 0.0050(17)
C36 0.042(2) 0.042(2) 0.050(2) -0.0010(18) 0.023(2) 0.0050(18)
C15 0.0290(19) 0.0297(18) 0.0323(19) 0.0014(15) 0.0156(17) -0.0025(15)
C3 0.0285(19) 0.0311(18) 0.0337(19) -0.0016(15) 0.0163(17) -0.0028(15)
C35 0.033(2) 0.040(2) 0.054(2) 0.0037(19) 0.019(2) 0.0014(17)
C1 0.0307(19) 0.0306(18) 0.0343(19) 0.0009(15) 0.0176(17) 0.0018(15)
C44 0.046(2) 0.0304(19) 0.048(2) -0.0002(17) 0.030(2) -0.0018(17)
C28 0.041(2) 0.038(2) 0.039(2) 0.0008(17) 0.0227(19) -0.0028(17)
C7 0.0295(19) 0.0312(19) 0.036(2) 0.0021(15) 0.0170(17) -0.0023(16)
C47 0.056(3) 0.058(3) 0.041(2) -0.014(2) 0.019(2) -0.015(2)
C32 0.039(2) 0.042(2) 0.043(2) 0.0083(18) 0.0210(19) 0.0069(18)
C25 0.045(2) 0.048(2) 0.061(3) 0.006(2) 0.037(2) 0.0078(19)
C29 0.044(2) 0.037(2) 0.043(2) -0.0056(17) 0.025(2) -0.0107(18)
C2 0.0308(19) 0.0309(18) 0.038(2) 0.0017(16) 0.0202(17) 0.0030(15)
C23 0.033(2) 0.0330(19) 0.039(2) 0.0056(16) 0.0210(18) 0.0009(16)
C21 0.033(2) 0.0343(19) 0.041(2) -0.0012(16) 0.0198(18) -0.0019(16)
C33 0.037(2) 0.041(2) 0.031(2) 0.0039(16) 0.0175(18) 0.0012(17)
C43 0.065(3) 0.052(3) 0.041(2) -0.004(2) 0.022(2) -0.015(2)
C27 0.034(2) 0.067(3) 0.054(3) -0.006(2) 0.022(2) -0.007(2)
C24 0.036(2) 0.0318(19) 0.047(2) 0.0023(16) 0.0265(19) 0.0037(16)
C46 0.039(2) 0.061(3) 0.064(3) -0.010(2) 0.024(2) 0.002(2)
C39 0.048(3) 0.041(2) 0.074(3) -0.005(2) 0.036(3) -0.007(2)
C41 0.074(4) 0.050(3) 0.045(3) -0.007(2) 0.010(3) 0.001(3)
C40 0.038(3) 0.038(2) 0.081(4) -0.013(2) 0.018(3) -0.0056(19)
C42 0.114(5) 0.060(3) 0.046(3) 0.003(2) 0.037(3) -0.010(3)
C37 0.047(3) 0.062(3) 0.047(2) 0.003(2) 0.027(2) 0.002(2)

loop_
_atom_type_symbol
_atom_type_description
_atom_type_scat_dispersion_real
_atom_type_scat_dispersion_imag
_atom_type_scat_source
C C 0.0033 0.0016 'International Tables Vol C Tables 4.2.6.8 and 6.1.1.4'
H H 0 0 'International Tables Vol C Tables 4.2.6.8 and 6.1.1.4'
N N 0.0061 0.0033 'International Tables Vol C Tables 4.2.6.8 and 6.1.1.4'
O O 0.0106 0.006 'International Tables Vol C Tables 4.2.6.8 and 6.1.1.4'
Cl Cl 0.1484 0.1585 'International Tables Vol C Tables 4.2.6.8 and 6.1.1.4'

loop_
_geom_angle_atom_site_label_1
_geom_angle_atom_site_label_2
_geom_angle_atom_site_label_3
_geom_angle
_geom_angle_site_symmetry_1
_geom_angle_site_symmetry_3
C7 N8 C9 125.3(3) . .
C7 N8 H8 117.3 . .
C9 N8 H8 117.3 . .
C12 C11 C10 121.6(3) . .
C12 C11 H11 119.2 . .
C10 C11 H11 119.2 . .
C6 C5 C4 117.4(3) . .
C6 C5 C24 122.9(3) . .
C4 C5 C24 119.7(3) . .
C23 N22 C19 121.8(3) . .
C23 N22 H22 119.1 . .
C19 N22 H22 119.1 . .
C13 C14 C9 117.8(3) . .
C13 C14 C28 120.3(3) . .
C9 C14 C28 121.9(3) . .
C5 C6 C1 122.0(3) . .
C5 C6 H6 119 . .
C1 C6 H6 119 . .
C16 C17 C18 122.3(3) . .
C16 C17 H17 118.9 . .
C18 C17 H17 118.9 . .
C9 C10 C11 118.6(3) . .
C9 C10 C29 121.5(3) . .
C11 C10 C29 119.9(3) . .
C18 C19 C20 121.5(3) . .
C18 C19 N22 120.5(3) . .
C20 C19 N22 117.9(3) . .
C33 C34 C15 113.7(3) . .
C33 C34 H34A 108.8 . .
C15 C34 H34A 108.8 . .
C33 C34 H34B 108.8 . .
C15 C34 H34B 108.8 . .
H34A C34 H34B 107.7 . .
C3 C4 C5 121.3(3) . .
C3 C4 H4 119.3 . .
C5 C4 H4 119.3 . .
C43 C38 C39 119.5(4) . .
C43 C38 C44 121.0(3) . .
C39 C38 C44 119.5(4) . .
C14 C13 C12 122.5(3) . .
C14 C13 H13 118.7 . .
C12 C13 H13 118.7 . .
C17 C16 C21 117.5(3) . .
C17 C16 C15 123.3(3) . .
C21 C16 C15 119.2(3) . .
C31 C30 C15 112.6(3) . .
C31 C30 H30A 109.1 . .
C15 C30 H30A 109.1 . .
C31 C30 H30B 109.1 . .
C15 C30 H30B 109.1 . .
H30A C30 H30B 107.8 . .
C24 C26 H26A 109.5 . .
C24 C26 H26B 109.5 . .
H26A C26 H26B 109.5 . .
C24 C26 H26C 109.5 . .
H26A C26 H26C 109.5 . .
H26B C26 H26C 109.5 . .
C10 C9 C14 121.7(3) . .
C10 C9 N8 118.5(3) . .
C14 C9 N8 119.7(3) . .
C11 C12 C13 117.7(3) . .
C11 C12 C15 121.4(3) . 5_565
C13 C12 C15 120.6(3) . 5_565
C44 N45 C46 124.9(3) . .
C44 N45 C47 119.4(3) . .
C46 N45 C47 115.5(3) . .
C30 C31 C32 111.4(3) . .
C30 C31 H31A 109.4 . .
C32 C31 H31A 109.4 . .
C30 C31 H31B 109.4 . .
C32 C31 H31B 109.4 . .
H31A C31 H31B 108 . .
C19 C18 C17 118.3(3) . .
C19 C18 C35 120.9(3) . .
C17 C18 C35 120.8(3) . .
C19 C20 C21 118.8(3) . .
C19 C20 C36 120.5(3) . .
C21 C20 C36 120.7(3) . .
C20 C36 H36A 109.5 . .
C20 C36 H36B 109.5 . .
H36A C36 H36B 109.5 . .
C20 C36 H36C 109.5 . .
H36A C36 H36C 109.5 . .
H36B C36 H36C 109.5 . .
C16 C15 C34 109.3(3) . .
C16 C15 C12 105.7(3) . 5_565
C34 C15 C12 112.9(3) . 5_565
C16 C15 C30 111.6(3) . .
C34 C15 C30 106.7(3) . .
C12 C15 C30 110.7(3) 5_565 .
C2 C3 C4 119.6(3) . .
C2 C3 C7 121.0(3) . .
C4 C3 C7 119.4(3) . .
C18 C35 H35A 109.5 . .
C18 C35 H35B 109.5 . .
H35A C35 H35B 109.5 . .
C18 C35 H35C 109.5 . .
H35A C35 H35C 109.5 . .
H35B C35 H35C 109.5 . .
C2 C1 C6 119.5(3) . .
C2 C1 C23 119.5(3) . .
C6 C1 C23 120.8(3) . .
O48 C44 N45 122.1(4) . .
O48 C44 C38 119.9(3) . .
N45 C44 C38 118.0(3) . .
C14 C28 H28A 109.5 . .
C14 C28 H28B 109.5 . .
H28A C28 H28B 109.5 . .
C14 C28 H28C 109.5 . .
H28A C28 H28C 109.5 . .
H28B C28 H28C 109.5 . .
O2 C7 N8 123.1(3) . .
O2 C7 C3 121.9(3) . .
N8 C7 C3 114.9(3) . .
N45 C47 C47 111.8(4) . 5_565
N45 C47 H47A 109.2 . .
C47 C47 H47A 109.2 5_565 .
N45 C47 H47B 109.2 . .
C47 C47 H47B 109.2 5_565 .
H47A C47 H47B 107.9 . .
C33 C32 C31 111.0(3) . .
C33 C32 H32A 109.4 . .
C31 C32 H32A 109.4 . .
C33 C32 H32B 109.4 . .
C31 C32 H32B 109.4 . .
H32A C32 H32B 108 . .
C24 C25 H25A 109.5 . .
C24 C25 H25B 109.5 . .
H25A C25 H25B 109.5 . .
C24 C25 H25C 109.5 . .
H25A C25 H25C 109.5 . .
H25B C25 H25C 109.5 . .
C10 C29 H29A 109.5 . .
C10 C29 H29B 109.5 . .
H29A C29 H29B 109.5 . .
C10 C29 H29C 109.5 . .
H29A C29 H29C 109.5 . .
H29B C29 H29C 109.5 . .
C1 C2 C3 120.1(3) . .
C1 C2 H2 119.9 . .
C3 C2 H2 119.9 . .
O1 C23 N22 123.0(3) . .
O1 C23 C1 122.2(3) . .
N22 C23 C1 114.7(3) . .
C20 C21 C16 121.6(3) . .
C20 C21 H21 119.2 . .
C16 C21 H21 119.2 . .
C32 C33 C34 112.1(3) . .
C32 C33 H33A 109.2 . .
C34 C33 H33A 109.2 . .
C32 C33 H33B 109.2 . .
C34 C33 H33B 109.2 . .
H33A C33 H33B 107.9 . .
C42 C43 C38 119.4(4) . .
C42 C43 H43 120.3 . .
C38 C43 H43 120.3 . .
C24 C27 H27A 109.5 . .
C24 C27 H27B 109.5 . .
H27A C27 H27B 109.5 . .
C24 C27 H27C 109.5 . .
H27A C27 H27C 109.5 . .
H27B C27 H27C 109.5 . .
C5 C24 C26 112.1(3) . .
C5 C24 C27 107.1(3) . .
C26 C24 C27 108.3(3) . .
C5 C24 C25 111.8(3) . .
C26 C24 C25 108.2(3) . .
C27 C24 C25 109.3(3) . .
N45 C46 H46A 109.5 . .
N45 C46 H46B 109.5 . .
H46A C46 H46B 109.5 . .
N45 C46 H46C 109.5 . .
H46A C46 H46C 109.5 . .
H46B C46 H46C 109.5 . .
C38 C39 C40 119.4(4) . .
C38 C39 H39 120.3 . .
C40 C39 H39 120.3 . .
C40 C41 C42 119.3(4) . .
C40 C41 H41 120.3 . .
C42 C41 H41 120.3 . .
C41 C40 C39 121.1(4) . .
C41 C40 H40 119.5 . .
C39 C40 H40 119.5 . .
C43 C42 C41 121.2(5) . .
C43 C42 H42 119.4 . .
C41 C42 H42 119.4 . .
Cl2 C37 Cl3 110.7(2) . .
Cl2 C37 Cl1 111.3(2) . .
Cl3 C37 Cl1 109.0(2) . .
Cl2 C37 H37 108.6 . .
Cl3 C37 H37 108.6 . .
Cl1 C37 H37 108.6 . .

loop_
_geom_bond_atom_site_label_1
_geom_bond_atom_site_label_2
_geom_bond_distance
_geom_bond_site_symmetry_2
Cl3 C37 1.756(4) .
Cl1 C37 1.768(5) .
Cl2 C37 1.732(4) .
O2 C7 1.224(4) .
O48 C44 1.245(4) .
O1 C23 1.210(4) .
N8 C7 1.353(4) .
N8 C9 1.426(4) .
N8 H8 0.88 .
C11 C12 1.392(5) .
C11 C10 1.402(5) .
C11 H11 0.95 .
C5 C6 1.379(5) .
C5 C4 1.407(5) .
C5 C24 1.529(5) .
N22 C23 1.363(4) .
N22 C19 1.437(4) .
N22 H22 0.88 .
C14 C13 1.390(5) .
C14 C9 1.398(5) .
C14 C28 1.505(5) .
C6 C1 1.393(5) .
C6 H6 0.95 .
C17 C16 1.391(5) .
C17 C18 1.400(5) .
C17 H17 0.95 .
C10 C9 1.386(5) .
C10 C29 1.511(5) .
C19 C18 1.381(5) .
C19 C20 1.392(5) .
C34 C33 1.533(5) .
C34 C15 1.542(5) .
C34 H34A 0.99 .
C34 H34B 0.99 .
C4 C3 1.390(5) .
C4 H4 0.95 .
C38 C43 1.386(6) .
C38 C39 1.390(5) .
C38 C44 1.488(5) .
C13 C12 1.395(5) .
C13 H13 0.95 .
C16 C21 1.400(5) .
C16 C15 1.541(5) .
C30 C31 1.524(5) .
C30 C15 1.552(5) .
C30 H30A 0.99 .
C30 H30B 0.99 .
C26 C24 1.532(5) .
C26 H26A 0.98 .
C26 H26B 0.98 .
C26 H26C 0.98 .
C12 C15 1.547(5) 5_565
N45 C44 1.352(5) .
N45 C46 1.457(5) .
N45 C47 1.457(5) .
C31 C32 1.525(5) .
C31 H31A 0.99 .
C31 H31B 0.99 .
C18 C35 1.495(5) .
C20 C21 1.395(5) .
C20 C36 1.506(5) .
C36 H36A 0.98 .
C36 H36B 0.98 .
C36 H36C 0.98 .
C15 C12 1.547(5) 5_565
C3 C2 1.384(5) .
C3 C7 1.498(5) .
C35 H35A 0.98 .
C35 H35B 0.98 .
C35 H35C 0.98 .
C1 C2 1.383(5) .
C1 C23 1.507(5) .
C28 H28A 0.98 .
C28 H28B 0.98 .
C28 H28C 0.98 .
C47 C47 1.482(9) 5_565
C47 H47A 0.99 .
C47 H47B 0.99 .
C32 C33 1.518(5) .
C32 H32A 0.99 .
C32 H32B 0.99 .
C25 C24 1.549(5) .
C25 H25A 0.98 .
C25 H25B 0.98 .
C25 H25C 0.98 .
C29 H29A 0.98 .
C29 H29B 0.98 .
C29 H29C 0.98 .
C2 H2 0.95 .
C21 H21 0.95 .
C33 H33A 0.99 .
C33 H33B 0.99 .
C43 C42 1.374(6) .
C43 H43 0.95 .
C27 C24 1.534(6) .
C27 H27A 0.98 .
C27 H27B 0.98 .
C27 H27C 0.98 .
C46 H46A 0.98 .
C46 H46B 0.98 .
C46 H46C 0.98 .
C39 C40 1.392(6) .
C39 H39 0.95 .
C41 C40 1.350(7) .
C41 C42 1.383(7) .
C41 H41 0.95 .
C40 H40 0.95 .
C42 H42 0.95 .
C37 H37 1 .

loop_
_geom_hbond_atom_site_label_D
_geom_hbond_atom_site_label_H
_geom_hbond_atom_site_label_A
_geom_hbond_distance_DH
_geom_hbond_distance_HA
_geom_hbond_distance_DA
_geom_hbond_angle_DHA
N8 H8 O48 0.88 2.21 3.070(4) 164.2
N22 H22 O48 0.88 2.36 3.057(4) 136.6
